data_8106328
loop_
_publ_author_name
'Luo, Guoyong'
'Yang, Wude'
'Lang, Tianqiong'
'Zhao, Chenliang'
'Zhang, Jingjie'

_publ_section_title
;
 The crystal structure of
 (E)-2-(4-hydroxyphenyl)-5-(prop-1-en-1-yl)benzofuran-3-carbaldehyde,
 C18H14O3
;
_journal_issue 5
_journal_name_full 'Zeitschrift f\"ur Kristallographie - New Crystal Structures'
_journal_page_first 873
_journal_page_last 874
_journal_paper_doi 10.1515/ncrs-2018-0066
_journal_volume 233
_journal_year 2018
_chemical_formula_moiety 'C18 H14 O3'
_chemical_formula_sum 'C18 H14 O3'
_chemical_formula_weight 278.29
_space_group_crystal_system monoclinic
_space_group_IT_number 14
_space_group_name_Hall '-P 2yn'
_space_group_name_H-M_alt 'P 1 21/n 1'
_atom_sites_solution_hydrogens geom
_atom_sites_solution_primary dual
_cell_angle_alpha 90
_cell_angle_beta 99.964(8)
_cell_angle_gamma 90
_cell_formula_units_Z 4
_cell_length_a 11.115(4)
_cell_length_b 6.878(3)
_cell_length_c 18.024(7)
_cell_measurement_reflns_used 1226
_cell_measurement_temperature 173
_cell_measurement_theta_max 24.32
_cell_measurement_theta_min 2.29
_cell_volume 1357.1(9)
_computing_cell_refinement 'SAINT v8.34A (Bruker, 2013)'
_computing_data_reduction 'SAINT v8.34A (Bruker, 2013)'
_computing_molecular_graphics 'Olex2 (Dolomanov et al., 2009)'
_computing_publication_material 'Olex2 (Dolomanov et al., 2009)'
_computing_structure_refinement 'ShelXL (Sheldrick, 2015)'
_computing_structure_solution 'ShelXT (Sheldrick, 2015)'
_diffrn_ambient_temperature 173
_diffrn_measured_fraction_theta_full 0.993
_diffrn_measured_fraction_theta_max 0.990
_diffrn_measurement_device_type 'Bruker APEX-II CCD'
_diffrn_measurement_method '\f and \w scans'
_diffrn_radiation_type MoK\a
_diffrn_radiation_wavelength 0.71073
_diffrn_reflns_av_R_equivalents 0.0693
_diffrn_reflns_av_unetI/netI 0.0642
_diffrn_reflns_Laue_measured_fraction_full 0.993
_diffrn_reflns_Laue_measured_fraction_max 0.990
_diffrn_reflns_limit_h_max 14
_diffrn_reflns_limit_h_min -13
_diffrn_reflns_limit_k_max 7
_diffrn_reflns_limit_k_min -8
_diffrn_reflns_limit_l_max 23
_diffrn_reflns_limit_l_min -23
_diffrn_reflns_number 10517
_diffrn_reflns_point_group_measured_fraction_full 0.993
_diffrn_reflns_point_group_measured_fraction_max 0.990
_diffrn_reflns_theta_full 25.242
_diffrn_reflns_theta_max 27.481
_diffrn_reflns_theta_min 2.295
_diffrn_standards_number 0
_exptl_absorpt_coefficient_mu 0.092
_exptl_absorpt_correction_T_max 0.7456
_exptl_absorpt_correction_T_min 0.5980
_exptl_absorpt_correction_type multi-scan
_exptl_absorpt_process_details
;
SADABS-2014/5 (Bruker,2014/5) was used for absorption 
correction. wR2(int) was 0.0725 before 
and 0.0544 after correction. The Ratio of minimum to 
maximum transmission is 0.8020. The \l/2 correction factor 
is 0.00150.
;
_exptl_crystal_colour colourless
_exptl_crystal_colour_primary colourless
_exptl_crystal_density_diffrn 1.362
_exptl_crystal_description block
_exptl_crystal_F_000 584
_exptl_crystal_size_max 0.28
_exptl_crystal_size_mid 0.15
_exptl_crystal_size_min 0.12
_refine_diff_density_max 0.233
_refine_diff_density_min -0.294
_refine_diff_density_rms 0.058
_refine_ls_extinction_coef .
_refine_ls_extinction_method none
_refine_ls_goodness_of_fit_ref 1.024
_refine_ls_hydrogen_treatment constr
_refine_ls_matrix_type full
_refine_ls_number_parameters 192
_refine_ls_number_reflns 3064
_refine_ls_number_restraints 0
_refine_ls_restrained_S_all 1.024
_refine_ls_R_factor_all 0.1090
_refine_ls_R_factor_gt 0.0601
_refine_ls_shift/su_max 0.000
_refine_ls_shift/su_mean 0.000
_refine_ls_structure_factor_coef Fsqd
_refine_ls_weighting_details 'w=1/[\s^2^(Fo^2^)+(0.0969P)^2^+0.1139P] where P=(Fo^2^+2Fc^2^)/3'
_refine_ls_weighting_scheme calc
_refine_ls_wR_factor_gt 0.1613
_refine_ls_wR_factor_ref 0.1892
_reflns_Friedel_coverage 0.000
_reflns_Friedel_fraction_full .
_reflns_Friedel_fraction_max .
_reflns_number_gt 1861
_reflns_number_total 3064
_reflns_threshold_expression 'I > 2\s(I)'
_cod_data_source_file suppl_ncrs-2018-0066_suppl.cif
_cod_data_source_block mo
_cod_database_code 8106328
_shelx_space_group_comment
;
The symmetry employed for this shelxl refinement is uniquely defined
by the following loop, which should always be used as a source of
symmetry information in preference to the above space-group names.
They are only intended as comments.
;
_shelx_estimated_absorpt_t_max 0.989
_shelx_estimated_absorpt_t_min 0.975
_olex2_refinement_description
;
1. Fixed Uiso
 At 1.2 times of:
  All C(H) groups
 At 1.5 times of:
  All C(H,H,H) groups, All O(H) groups
2.a Aromatic/amide H refined with riding coordinates:
 C2(H2), C3(H3A), C5(H5), C6(H6), C9(H9), C11(H11), C13(H13), C14(H14),
 C16(H16), C17(H17)
2.b Idealised Me refined as rotating group:
 C18(H18A,H18B,H18C)
2.c Idealised tetrahedral OH refined as rotating group:
 O3(H3)
;
_olex2_submission_special_instructions 'No special instructions were received'

loop_
_space_group_symop_operation_xyz
'x, y, z'
'-x+1/2, y+1/2, -z+1/2'
'-x, -y, -z'
'x-1/2, -y-1/2, z-1/2'

loop_
_atom_site_label
_atom_site_type_symbol
_atom_site_fract_x
_atom_site_fract_y
_atom_site_fract_z
_atom_site_U_iso_or_equiv
_atom_site_adp_type
_atom_site_occupancy
_atom_site_site_symmetry_order
_atom_site_calc_flag
_atom_site_refinement_flags_posn
_atom_site_refinement_flags_adp
_atom_site_refinement_flags_occupancy
_atom_site_disorder_assembly
_atom_site_disorder_group
O1 O 0.64057(15) 0.3006(2) 0.21303(9) 0.0303(4) Uani 1 1 d . . . . .
O2 O 0.57456(18) 0.2886(3) 0.45714(10) 0.0469(6) Uani 1 1 d . . . . .
O3 O 0.06620(17) 0.3219(3) 0.10210(11) 0.0460(6) Uani 1 1 d . . . . .
H3 H 0.0594 0.2713 0.0592 0.069 Uiso 1 1 calc GR . . . .
C1 C 0.1855(2) 0.3193(4) 0.13591(14) 0.0309(6) Uani 1 1 d . . . . .
C2 C 0.2748(2) 0.2211(4) 0.10617(13) 0.0310(6) Uani 1 1 d . . . . .
H2 H 0.2541 0.1538 0.0597 0.037 Uiso 1 1 calc R . . . .
C3 C 0.3935(2) 0.2208(4) 0.14385(13) 0.0296(6) Uani 1 1 d . . . . .
H3A H 0.4544 0.1553 0.1223 0.036 Uiso 1 1 calc R . . . .
C4 C 0.4265(2) 0.3147(3) 0.21296(13) 0.0292(6) Uani 1 1 d . . . . .
C5 C 0.3341(2) 0.4143(4) 0.24179(13) 0.0331(6) Uani 1 1 d . . . . .
H5 H 0.3539 0.4809 0.2885 0.040 Uiso 1 1 calc R . . . .
C6 C 0.2164(2) 0.4172(4) 0.20392(14) 0.0336(6) Uani 1 1 d . . . . .
H6 H 0.1556 0.4864 0.2242 0.040 Uiso 1 1 calc R . . . .
C7 C 0.5497(2) 0.3043(3) 0.25449(13) 0.0291(6) Uani 1 1 d . . . . .
C8 C 0.5961(2) 0.2961(4) 0.33051(14) 0.0306(6) Uani 1 1 d . . . . .
C9 C 0.5270(3) 0.2815(4) 0.39092(14) 0.0347(6) Uani 1 1 d . . . . .
H9 H 0.4409 0.2656 0.3787 0.042 Uiso 1 1 calc R . . . .
C10 C 0.7266(2) 0.2877(4) 0.33684(14) 0.0309(6) Uani 1 1 d . . . . .
C11 C 0.8253(2) 0.2732(4) 0.39613(15) 0.0346(6) Uani 1 1 d . . . . .
H11 H 0.8118 0.2697 0.4467 0.042 Uiso 1 1 calc R . . . .
C12 C 0.9431(2) 0.2641(4) 0.38069(15) 0.0349(6) Uani 1 1 d . . . . .
C13 C 0.9606(3) 0.2739(4) 0.30565(16) 0.0367(6) Uani 1 1 d . . . . .
H13 H 1.0417 0.2713 0.2957 0.044 Uiso 1 1 calc R . . . .
C14 C 0.8651(2) 0.2874(4) 0.24536(15) 0.0341(6) Uani 1 1 d . . . . .
H14 H 0.8782 0.2930 0.1947 0.041 Uiso 1 1 calc R . . . .
C15 C 0.7493(2) 0.2920(4) 0.26365(14) 0.0300(6) Uani 1 1 d . . . . .
C16 C 1.0449(3) 0.2451(4) 0.44437(17) 0.0439(7) Uani 1 1 d . . . . .
H16 H 1.0227 0.2420 0.4929 0.053 Uiso 1 1 calc R . . . .
C17 C 1.1626(3) 0.2317(4) 0.44294(18) 0.0448(7) Uani 1 1 d . . . . .
H17 H 1.1874 0.2348 0.3951 0.054 Uiso 1 1 calc R . . . .
C18 C 1.2598(3) 0.2122(5) 0.5104(2) 0.0580(9) Uani 1 1 d . . . . .
H18A H 1.3044 0.0903 0.5073 0.087 Uiso 1 1 calc GR . . . .
H18B H 1.2227 0.2113 0.5559 0.087 Uiso 1 1 calc GR . . . .
H18C H 1.3165 0.3220 0.5125 0.087 Uiso 1 1 calc GR . . . .

loop_
_atom_site_aniso_label
_atom_site_aniso_U_11
_atom_site_aniso_U_22
_atom_site_aniso_U_33
_atom_site_aniso_U_23
_atom_site_aniso_U_13
_atom_site_aniso_U_12
O1 0.0321(10) 0.0320(10) 0.0282(9) 0.0002(7) 0.0089(7) 0.0030(8)
O2 0.0387(12) 0.0741(15) 0.0272(10) -0.0015(9) 0.0038(8) -0.0066(10)
O3 0.0335(11) 0.0640(15) 0.0409(11) -0.0037(10) 0.0081(9) 0.0063(9)
C1 0.0301(14) 0.0335(15) 0.0300(12) 0.0067(11) 0.0079(10) 0.0015(11)
C2 0.0381(15) 0.0306(14) 0.0252(12) -0.0006(10) 0.0077(11) 0.0020(11)
C3 0.0372(15) 0.0289(14) 0.0245(12) -0.0006(10) 0.0103(10) 0.0033(11)
C4 0.0351(15) 0.0252(13) 0.0280(12) 0.0026(10) 0.0074(10) 0.0007(11)
C5 0.0453(17) 0.0271(14) 0.0282(12) -0.0001(10) 0.0097(11) 0.0016(12)
C6 0.0412(16) 0.0291(14) 0.0335(13) 0.0014(11) 0.0146(11) 0.0064(12)
C7 0.0351(15) 0.0224(13) 0.0309(13) 0.0002(10) 0.0086(11) -0.0023(10)
C8 0.0286(14) 0.0316(14) 0.0318(13) -0.0013(11) 0.0055(10) -0.0025(11)
C9 0.0326(15) 0.0392(15) 0.0323(13) 0.0002(11) 0.0057(11) -0.0042(12)
C10 0.0319(14) 0.0276(14) 0.0350(13) -0.0024(11) 0.0107(11) -0.0024(11)
C11 0.0326(15) 0.0383(15) 0.0338(14) -0.0016(11) 0.0079(11) -0.0047(12)
C12 0.0328(15) 0.0317(15) 0.0410(15) -0.0003(11) 0.0087(12) 0.0000(11)
C13 0.0354(16) 0.0294(14) 0.0477(16) -0.0019(12) 0.0139(12) -0.0024(12)
C14 0.0377(16) 0.0283(14) 0.0393(14) -0.0025(11) 0.0155(12) 0.0006(11)
C15 0.0360(14) 0.0236(13) 0.0310(13) -0.0006(10) 0.0076(11) -0.0011(11)
C16 0.0386(17) 0.0481(18) 0.0457(16) 0.0010(13) 0.0092(13) -0.0005(13)
C17 0.0378(17) 0.0447(17) 0.0522(17) -0.0012(14) 0.0083(13) 0.0029(13)
C18 0.045(2) 0.057(2) 0.067(2) -0.0030(17) -0.0064(16) 0.0011(16)

loop_
_atom_type_symbol
_atom_type_description
_atom_type_scat_dispersion_real
_atom_type_scat_dispersion_imag
_atom_type_scat_source
C C 0.0033 0.0016 'International Tables Vol C Tables 4.2.6.8 and 6.1.1.4'
H H 0.0000 0.0000 'International Tables Vol C Tables 4.2.6.8 and 6.1.1.4'
O O 0.0106 0.0060 'International Tables Vol C Tables 4.2.6.8 and 6.1.1.4'

loop_
_geom_angle_atom_site_label_1
_geom_angle_atom_site_label_2
_geom_angle_atom_site_label_3
_geom_angle
_geom_angle_site_symmetry_1
_geom_angle_site_symmetry_3
C7 O1 C15 106.64(19) . .
C1 O3 H3 109.5 . .
O3 C1 C2 122.8(2) . .
O3 C1 C6 117.6(2) . .
C2 C1 C6 119.6(2) . .
C1 C2 H2 120.0 . .
C3 C2 C1 120.1(2) . .
C3 C2 H2 120.0 . .
C2 C3 H3A 119.3 . .
C2 C3 C4 121.5(2) . .
C4 C3 H3A 119.3 . .
C3 C4 C5 117.4(2) . .
C3 C4 C7 121.3(2) . .
C5 C4 C7 121.3(2) . .
C4 C5 H5 119.4 . .
C6 C5 C4 121.3(2) . .
C6 C5 H5 119.4 . .
C1 C6 H6 119.9 . .
C5 C6 C1 120.2(2) . .
C5 C6 H6 119.9 . .
O1 C7 C4 116.4(2) . .
O1 C7 C8 111.1(2) . .
C8 C7 C4 132.4(2) . .
C7 C8 C9 126.7(2) . .
C7 C8 C10 106.2(2) . .
C10 C8 C9 126.9(2) . .
O2 C9 C8 122.6(3) . .
O2 C9 H9 118.7 . .
C8 C9 H9 118.7 . .
C11 C10 C8 135.4(2) . .
C15 C10 C8 105.7(2) . .
C15 C10 C11 118.8(2) . .
C10 C11 H11 120.2 . .
C12 C11 C10 119.6(2) . .
C12 C11 H11 120.2 . .
C11 C12 C13 119.0(3) . .
C11 C12 C16 118.2(3) . .
C13 C12 C16 122.8(3) . .
C12 C13 H13 118.5 . .
C14 C13 C12 123.1(3) . .
C14 C13 H13 118.5 . .
C13 C14 H14 122.2 . .
C15 C14 C13 115.7(2) . .
C15 C14 H14 122.2 . .
O1 C15 C10 110.3(2) . .
C14 C15 O1 125.9(2) . .
C14 C15 C10 123.8(2) . .
C12 C16 H16 115.7 . .
C17 C16 C12 128.6(3) . .
C17 C16 H16 115.7 . .
C16 C17 H17 117.5 . .
C16 C17 C18 125.1(3) . .
C18 C17 H17 117.5 . .
C17 C18 H18A 109.5 . .
C17 C18 H18B 109.5 . .
C17 C18 H18C 109.5 . .
H18A C18 H18B 109.5 . .
H18A C18 H18C 109.5 . .
H18B C18 H18C 109.5 . .

loop_
_geom_bond_atom_site_label_1
_geom_bond_atom_site_label_2
_geom_bond_distance
_geom_bond_site_symmetry_2
O1 C7 1.357(3) .
O1 C15 1.384(3) .
O2 C9 1.220(3) .
O3 H3 0.8400 .
O3 C1 1.360(3) .
C1 C2 1.383(4) .
C1 C6 1.389(3) .
C2 H2 0.9500 .
C2 C3 1.376(4) .
C3 H3A 0.9500 .
C3 C4 1.394(3) .
C4 C5 1.407(4) .
C4 C7 1.444(4) .
C5 H5 0.9500 .
C5 C6 1.367(3) .
C6 H6 0.9500 .
C7 C8 1.379(3) .
C8 C9 1.440(4) .
C8 C10 1.437(4) .
C9 H9 0.9500 .
C10 C11 1.396(3) .
C10 C15 1.386(3) .
C11 H11 0.9500 .
C11 C12 1.386(4) .
C12 C13 1.401(4) .
C12 C16 1.471(4) .
C13 H13 0.9500 .
C13 C14 1.385(4) .
C14 H14 0.9500 .
C14 C15 1.383(4) .
C16 H16 0.9500 .
C16 C17 1.317(4) .
C17 H17 0.9500 .
C17 C18 1.486(4) .
C18 H18A 0.9800 .
C18 H18B 0.9800 .
C18 H18C 0.9800 .
